data_2004627
loop_
_publ_author_name
'Meden, A.'
'Siftar, J.'
'Golic, L.'

_publ_section_title
;
 Hydrazinium(1+) Hexafluorogallate(III) and Hydrazinium(2+)
 Aquapentafluorogallate(III)
;
_journal_issue 3
_journal_name_full 'Acta Crystallographica Section C'
_journal_page_first 493
_journal_page_last 496
_journal_paper_doi 10.1107/S0108270195011310
_journal_volume 52
_journal_year 1996
_chemical_formula_moiety '(N2 H5 1+)3 (Ga F6 3-)'
_chemical_formula_structural '(N2 H5) (Ga F6)'
_chemical_formula_sum 'F6 Ga H15 N6'
_chemical_formula_weight 282.87
_chemical_name_systematic
;
hydrazinium hexafluorogallate
;
_space_group_IT_number 19
_symmetry_cell_setting orthorhombic
_symmetry_space_group_name_Hall 'P 2ac 2ab'
_symmetry_space_group_name_H-M 'P 21 21 21'
_audit_creation_method from_xtal_archive_file_using_CIFIO
_cell_angle_alpha 90
_cell_angle_beta 90
_cell_angle_gamma 90
_cell_formula_units_Z 4
_cell_length_a 9.125(2)
_cell_length_b 9.241(2)
_cell_length_c 10.532(2)
_cell_measurement_reflns_used 75
_cell_measurement_temperature 293
_cell_measurement_theta_max 17.939
_cell_measurement_theta_min 9.987
_cell_volume 888.1(3)
_computing_cell_refinement 'Xray PARAM, local program'
_computing_data_collection 'CAD-4 Software (Enraf-Nonius, 1989)'
_computing_data_reduction 'DIFDAT SORTRF ADDREF Xtal3.2 (Hall, Flack & Stewart, 1992)'
_computing_molecular_graphics 'ORTEP (Johnson, 1965)'
_computing_publication_material 'BONDLA CIFIO Xtal3.2'
_computing_structure_refinement 'CRYLSQ Xtal3.2'
_computing_structure_solution Xtal3.2
_diffrn_ambient_temperature 293
_diffrn_measurement_device 'Enraf-Nonius CAD-4'
_diffrn_measurement_method \w/2\q
_diffrn_radiation_monochromator graphite
_diffrn_radiation_source xray_tube
_diffrn_radiation_type MoK\a
_diffrn_radiation_wavelength 0.71069
_diffrn_reflns_av_R_equivalents .029
_diffrn_reflns_av_sigmaI/netI .023
_diffrn_reflns_limit_h_max 12
_diffrn_reflns_limit_h_min -12
_diffrn_reflns_limit_k_max 12
_diffrn_reflns_limit_k_min -12
_diffrn_reflns_limit_l_max 14
_diffrn_reflns_limit_l_min -14
_diffrn_reflns_number 10393
_diffrn_reflns_theta_max 29.94
_diffrn_reflns_theta_min 2.93
_diffrn_standards_decay_% -1.14
_diffrn_standards_interval_time 333
_diffrn_standards_number 3
_exptl_absorpt_coefficient_mu 3.16
_exptl_absorpt_correction_type none
_exptl_crystal_colour colourless
_exptl_crystal_density_diffrn 2.116
_exptl_crystal_description prism
_exptl_crystal_F_000 568
_exptl_crystal_size_max 0.53
_exptl_crystal_size_mid 0.46
_exptl_crystal_size_min 0.34
_refine_diff_density_max .644
_refine_diff_density_min -1.138
_refine_ls_extinction_method none
_refine_ls_goodness_of_fit_all 1.036
_refine_ls_goodness_of_fit_obs 1.024
_refine_ls_hydrogen_treatment refall
_refine_ls_matrix_type full
_refine_ls_number_constraints 0
_refine_ls_number_parameters 178
_refine_ls_number_reflns 1469
_refine_ls_number_restraints 0
_refine_ls_R_factor_all .035
_refine_ls_R_factor_obs .033
_refine_ls_shift/esd_max 2.21
_refine_ls_shift/esd_mean .163
_refine_ls_structure_factor_coef F
_refine_ls_weighting_scheme 'Regina weighting scheme'
_refine_ls_wR_factor_all .019
_refine_ls_wR_factor_obs .019
_reflns_number_observed 1429
_reflns_number_total 1497
_reflns_observed_criterion refl_observed_if_Inet_>_2_sigma(Inet)
_cod_data_source_file ka1142.cif
_cod_data_source_block I
_cod_original_formula_sum 'H15 F6 Ga N6'
_cod_database_code 2004627

loop_
_symmetry_equiv_pos_as_xyz
+x,+y,+z
1/2-x,-y,1/2+z
1/2+x,1/2-y,-z
-x,1/2+y,1/2-z

loop_
_atom_site_aniso_label
_atom_site_aniso_U_11
_atom_site_aniso_U_22
_atom_site_aniso_U_33
_atom_site_aniso_U_12
_atom_site_aniso_U_13
_atom_site_aniso_U_23
_atom_site_aniso_type_symbol
Ga .01590(10) .0120(2) .01280(10) .00000(10) -.00080(10) -.00010(10) Ga
F1 .0380(10) .0390(10) .0127(7) -.0070(10) .0051(7) -.0013(7) F
F2 .0307(9) .0266(9) .0162(6) .0003(9) .0019(6) -.0026(8) F
F3 .0193(8) .0400(10) .0340(10) -.0054(8) .0001(8) -.0110(10) F
F4 .0350(10) .0184(7) .0300(10) .0051(9) -.0003(9) .0005(6) F
F5 .0231(8) .0390(10) .0310(10) -.0138(8) -.0046(8) .0104(9) F
F6 .0520(10) .0195(9) .0320(10) .0120(10) -.0180(10) -.0004(7) F
N1 .037(2) .025(2) .0300(10) -.0020(10) -.0050(10) .0020(10) N
N2 .033(2) .0230(10) .022(2) -.0010(10) -.001(2) -.0010(10) N
N3 .041(2) .028(2) .028(2) .006(2) .000(2) .0020(10) N
N4 .031(2) .0200(10) .026(2) .0010(10) .007(2) .0010(10) N
N5 .0290(10) .0320(10) .0260(10) -.0100(10) .0020(10) -.0020(10) N
N6 .0320(10) .0280(10) .0200(10) -.0080(10) .0047(9) -.0020(10) N

loop_
_atom_site_label
_atom_site_fract_x
_atom_site_fract_y
_atom_site_fract_z
_atom_site_U_iso_or_equiv
_atom_site_thermal_displace_type
_atom_site_type_symbol
Ga .54452(4) .51246(3) .54627(3) .01360(10) Uani Ga
F1 .5202(2) .5353(3) .7256(2) .0300(10) Uani F
F2 .5724(2) .4893(3) .3687(2) .0245(8) Uani F
F3 .7348(2) .5851(3) .5589(2) .0310(10) Uani F
F4 .4700(3) .7010(2) .5243(2) .0279(9) Uani F
F5 .3550(3) .4325(3) .5293(2) .0310(10) Uani F
F6 .6175(3) .3241(3) .5730(2) .0340(10) Uani F
N1 .3050(5) .6647(4) .2909(4) .031(2) Uani N
N2 .2425(5) .7663(4) .2003(4) .026(2) Uani N
N3 .6772(5) .8426(5) .2859(5) .032(2) Uani N
N4 .7607(5) .7123(4) .3007(4) .026(2) Uani N
N5 .4937(4) .0848(4) .4516(4) .0290(10) Uani N
N6 .5756(3) -.0145(4) .5297(3) .0270(10) Uani N
H11 .376(8) .733(8) .350(7) .060(10) Uiso H
H12 .390(10) .630(10) .248(9) .06(2) Uiso H
H21 .205(6) .723(6) .141(6) .010(10) Uiso H
H22 .183(7) .799(7) .245(6) .020(10) Uiso H
H23 .296(5) .819(5) .175(4) .000(8) Uiso H
H31 .735(9) .882(9) .244(8) .04(2) Uiso H
H32 .642(6) .817(5) .243(6) .000(10) Uiso H
H41 .830(10) .720(10) .370(10) .07(3) Uiso H
H42 .820(10) .720(10) .260(10) .05(2) Uiso H
H43 .699(6) .627(6) .323(5) .020(10) Uiso H
H51 .485(8) .180(8) .494(7) .030(10) Uiso H
H52 .422(9) .055(8) .438(7) .030(10) Uiso H
H61 .560(10) -0.120(10) .520(10) .07(2) Uiso H
H62 .654(7) .006(6) .514(4) .020(10) Uiso H
H63 .550(10) -.010(10) .610(10) .05(2) Uiso H

loop_
_atom_type_symbol
_atom_type_scat_dispersion_real
_atom_type_scat_dispersion_imag
_atom_type_scat_source
Ga .163 1.609
;
IntTabIV Tables 2.2B and 2.3.1
;
F .014 .01
;
IntTabIV Tables 2.2B and 2.3.1
;
N .004 .003
;
IntTabIV Tables 2.2B and 2.3.1
;
H 0 0
;
IntTabIV Tables 2.2B and 2.3.1
;

loop_
_geom_angle_atom_site_label_1
_geom_angle_atom_site_label_2
_geom_angle_atom_site_label_3
_geom_angle
_geom_angle_publ_flag
F1 Ga F2 179.00(10) yes
F1 Ga F3 89.90(10) yes
F1 Ga F4 88.70(9) yes
F1 Ga F5 91.70(10) yes
F1 Ga F6 89.70(10) yes
F2 Ga F3 89.20(10) yes
F2 Ga F4 91.83(9) yes
F2 Ga F5 89.20(10) yes
F2 Ga F6 89.80(10) yes
F3 Ga F4 90.70(10) yes
F3 Ga F5 177.60(10) yes
F3 Ga F6 89.60(10) yes
F4 Ga F5 91.10(10) yes
F4 Ga F6 178.40(10) yes
F5 Ga F6 88.70(10) yes
N4 N3 H31 95(6) no
N4 N3 H32 92(5) no
H31 N3 H32 97(8) no
N3 N4 H41 110(8) no
N3 N4 H42 108(9) no
N3 N4 H43 113(3) no
H41 N4 H42 87(12) no
H41 N4 H43 106(8) no
H42 N4 H43 129(10) no
N2 N1 H11 103(4) no
N2 N1 H12 104(6) no
H11 N1 H12 87(7) no
N1 N2 H21 110(4) no
N1 N2 H22 98(5) no
N1 N2 H23 114(4) no
H21 N2 H22 111(6) no
H21 N2 H23 109(6) no
H22 N2 H23 115(6) no
N6 N5 H51 111(4) no
N6 N5 H52 110(6) no
H51 N5 H52 111(7) no
N5 N6 H61 119(6) no
N5 N6 H62 102(4) no
N5 N6 H63 110(7) no
H61 N6 H62 112(8) no
H61 N6 H63 98(9) no
H62 N6 H63 116(7) no

loop_
_geom_bond_atom_site_label_1
_geom_bond_atom_site_label_2
_geom_bond_distance
_geom_bond_publ_flag
Ga F1 1.913(2) yes
Ga F2 1.900(2) yes
Ga F3 1.866(2) yes
Ga F4 1.884(2) yes
Ga F5 1.889(2) yes
Ga F6 1.885(2) yes
N3 N4 1.434(6) yes
N3 H31 .78(9) no
N3 H32 .61(6) no
N4 H41 1.00(10) no
N4 H42 .60(10) no
N4 H43 .99(6) no
N1 N2 1.455(6) no
N1 H11 1.09(7) no
N1 H12 1.00(10) no
N2 H21 .82(6) no
N2 H22 .78(7) no
N2 H23 .74(5) no
N5 N6 1.441(5) no
N5 H51 .99(7) no
N5 H52 .72(8) no
N6 H61 1.00(10) no
N6 H62 .76(6) no
N6 H63 .80(10) no

loop_
_geom_torsion_atom_site_label_1
_geom_torsion_atom_site_label_2
_geom_torsion_atom_site_label_3
_geom_torsion_atom_site_label_4
_geom_torsion
_geom_torsion_publ_flag
H31 N3 N4 H41 84(10) no
H31 N3 N4 H42 -10(12) no
H31 N3 N4 H43 -158(7) no
H32 N3 N4 H41 -179(8) no
H32 N3 N4 H42 88(11) no
H32 N3 N4 H43 -61(6) no
H11 N1 N2 H21 166(6) no
H11 N1 N2 H22 -79(6) no
H11 N1 N2 H23 42(6) no
H12 N1 N2 H21 75(8) no
H12 N1 N2 H22 -170(8) no
H12 N1 N2 H23 -48(7) no
H51 N5 N6 H61 154(9) no
H51 N5 N6 H62 -83(6) no
H51 N5 N6 H63 41(8) no
H52 N5 N6 H61 31(9) no
H52 N5 N6 H62 154(7) no
H52 N5 N6 H63 -81(9) no
